data_7028594
loop_
_publ_author_name
'Naik, Susmita'
'Kumaravel, Maruthai'
'Mague, Joel T.'
'Balakrishna, Maravanji S.'

_publ_section_title
;
 Bisamino(diphosphonite) with dangling olefin functionalities: synthesis,
 metal chemistry and catalytic utility of Rh(I) and Pd(II) complexes in
 hydroformylation and Suzuki-Miyaura reactions.
;
_journal_issue 3
_journal_name_full 'Dalton transactions (Cambridge, England : 2003)'
_journal_page_first 1082
_journal_page_last 1095
_journal_paper_doi 10.1039/c3dt52400k
_journal_volume 43
_journal_year 2014
_chemical_formula_moiety 'C102 H94 Fe4 N2 O12 P4'
_chemical_formula_sum 'C102 H94 Fe4 N2 O12 P4'
_chemical_formula_weight 1887.07
_chemical_name_systematic
; 
 ? 
;
_space_group_IT_number 2
_symmetry_cell_setting triclinic
_symmetry_space_group_name_Hall '-P 1'
_symmetry_space_group_name_H-M 'P -1'
_atom_sites_solution_hydrogens geom
_atom_sites_solution_primary direct
_atom_sites_solution_secondary difmap
_audit_creation_method SHELXL-97
_cell_angle_alpha 93.652(6)
_cell_angle_beta 98.092(6)
_cell_angle_gamma 115.125(5)
_cell_formula_units_Z 2
_cell_length_a 15.222(5)
_cell_length_b 15.757(6)
_cell_length_c 20.793(8)
_cell_measurement_reflns_used 275
_cell_measurement_temperature 100(2)
_cell_measurement_theta_max 16.18
_cell_measurement_theta_min 2.30
_cell_volume 4428(3)
_computing_cell_refinement 'Bruker SAINT (Bruker-AXS 2009a)'
_computing_data_collection 'Bruker APEX2 (Bruker-AXS, 2009)'
_computing_data_reduction 'Bruker SAINT (Bruker-AXS 2009a)'
_computing_molecular_graphics 'Bruker SHELXTL(Bruker-AXS 2008)'
_computing_publication_material 'Bruker SHELXTL(Bruker-AXS 2008)'
_computing_structure_refinement 'SHELXL (Sheldrick, 2008)'
_computing_structure_solution 'SHELXS (Sheldrick, 2008)'
_diffrn_ambient_temperature 100(2)
_diffrn_measured_fraction_theta_full 0.995
_diffrn_measured_fraction_theta_max 0.995
_diffrn_measurement_device_type 'Bruker Smart APEX CCD'
_diffrn_measurement_method '\f and \w scans'
_diffrn_radiation_monochromator graphite
_diffrn_radiation_source 'fine-focus sealed tube'
_diffrn_radiation_type MoK\a
_diffrn_radiation_wavelength 0.71073
_diffrn_reflns_av_R_equivalents 0.0696
_diffrn_reflns_av_sigmaI/netI 0.5277
_diffrn_reflns_limit_h_max 17
_diffrn_reflns_limit_h_min -18
_diffrn_reflns_limit_k_max 18
_diffrn_reflns_limit_k_min -18
_diffrn_reflns_limit_l_max 24
_diffrn_reflns_limit_l_min 0
_diffrn_reflns_number 33586
_diffrn_reflns_theta_full 25.05
_diffrn_reflns_theta_max 25.05
_diffrn_reflns_theta_min 1.00
_exptl_absorpt_coefficient_mu 0.780
_exptl_absorpt_correction_T_max 0.9212
_exptl_absorpt_correction_T_min 0.5752
_exptl_absorpt_correction_type multi-scan
_exptl_absorpt_process_details 'TWINABS (Sheldrick, 2008b)'
_exptl_crystal_colour red
_exptl_crystal_density_diffrn 1.415
_exptl_crystal_density_method 'not measured'
_exptl_crystal_description Slab
_exptl_crystal_F_000 1960
_exptl_crystal_size_max 0.17
_exptl_crystal_size_mid 0.15
_exptl_crystal_size_min 0.11
_refine_diff_density_max 0.866
_refine_diff_density_min -0.588
_refine_diff_density_rms 0.134
_refine_ls_extinction_method none
_refine_ls_goodness_of_fit_ref 0.936
_refine_ls_hydrogen_treatment constr
_refine_ls_matrix_type full
_refine_ls_number_parameters 1151
_refine_ls_number_reflns 15591
_refine_ls_number_restraints 948
_refine_ls_restrained_S_all 0.928
_refine_ls_R_factor_all 0.3595
_refine_ls_R_factor_gt 0.1177
_refine_ls_shift/su_max 0.002
_refine_ls_shift/su_mean 0.000
_refine_ls_structure_factor_coef Fsqd
_refine_ls_weighting_details 'calc w=1/[\s^2^(Fo^2^)+(0.0747P)^2^] where P=(Fo^2^+2Fc^2^)/3'
_refine_ls_weighting_scheme calc
_refine_ls_wR_factor_gt 0.1936
_refine_ls_wR_factor_ref 0.2858
_reflns_number_gt 4178
_reflns_number_total 15591
_reflns_threshold_expression >2sigma(I)
_cod_data_source_file c3dt52400k.txt
_cod_data_source_block msb429_0m
_cod_depositor_comments
;
The following automatic conversions were performed:

'_symmetry_cell_setting' value 'Triclinic' changed to 'triclinic'
according to
/usr/data/users/saulius/automatic-downloads/current/RSC/lib/dictionaries/cif_core.dic
dictionary named 'cif_core.dic' version 2.4.2 from 2011-04-26.

Automatic conversion script
Id: cif_fix_values 2281 2013-09-26 08:29:07Z andrius 
;
_cod_original_sg_symbol_H-M P-1
_cod_database_code 7028594

loop_
_symmetry_equiv_pos_as_xyz
'x, y, z'
'-x, -y, -z'

loop_
_atom_site_label
_atom_site_type_symbol
_atom_site_fract_x
_atom_site_fract_y
_atom_site_fract_z
_atom_site_U_iso_or_equiv
_atom_site_adp_type
_atom_site_occupancy
_atom_site_symmetry_multiplicity
_atom_site_calc_flag
_atom_site_refinement_flags
_atom_site_disorder_assembly
_atom_site_disorder_group
Fe1 Fe 0.04998(17) 0.57924(15) 0.18735(12) 0.0386(7) Uani 1 1 d . . .
Fe2 Fe 0.19933(16) 0.62411(14) 0.13429(11) 0.0276(6) Uani 1 1 d . . .
Fe3 Fe 0.25421(17) 1.34729(14) 0.38663(11) 0.0319(7) Uani 1 1 d . . .
Fe4 Fe 0.40031(17) 1.41418(14) 0.33033(11) 0.0308(7) Uani 1 1 d . . .
P1 P 0.0905(3) 0.7180(3) 0.2325(2) 0.0292(11) Uani 1 1 d . A .
P2 P 0.2435(3) 0.7710(3) 0.15295(19) 0.0222(10) Uani 1 1 d . A .
P3 P 0.2072(3) 1.2055(3) 0.3459(2) 0.0308(11) Uani 1 1 d . . .
P4 P 0.3928(3) 1.2814(3) 0.29752(19) 0.0253(11) Uani 1 1 d . . .
O1 O 0.0264(8) 0.6119(7) 0.0498(6) 0.045(3) Uani 1 1 d U . .
O2 O 0.2267(7) 0.5991(6) 0.2728(5) 0.030(3) Uani 1 1 d U . .
O3 O 0.0135(7) 0.7635(6) 0.2350(5) 0.029(3) Uani 1 1 d DU . .
O4 O 0.1361(7) 0.7442(6) 0.3108(5) 0.033(3) Uani 1 1 d U . .
O5 O 0.2223(7) 0.8310(6) 0.0973(4) 0.027(2) Uani 1 1 d U . .
O6 O 0.3603(6) 0.8451(6) 0.1761(4) 0.022(2) Uani 1 1 d U . .
O7 O 0.1698(7) 1.1164(6) 0.3870(5) 0.034(3) Uani 1 1 d U . .
O8 O 0.1105(7) 1.1589(7) 0.2860(5) 0.035(3) Uani 1 1 d U . .
O9 O 0.4678(6) 1.2411(6) 0.3316(4) 0.022(2) Uani 1 1 d U . .
O10 O 0.4078(7) 1.2587(6) 0.2233(4) 0.024(2) Uani 1 1 d U . .
O11 O 0.4441(8) 1.3767(7) 0.4623(5) 0.038(3) Uani 1 1 d U . .
O12 O 0.2072(8) 1.3751(7) 0.2522(5) 0.042(3) Uani 1 1 d U . .
N1 N 0.1877(7) 0.8043(7) 0.2088(5) 0.016(3) Uani 1 1 d U . .
N2 N 0.2861(8) 1.1860(7) 0.3048(5) 0.017(3) Uani 1 1 d U A .
C1 C -0.0841(14) 0.5170(12) 0.2180(9) 0.063(6) Uani 1 1 d U . .
H1 H -0.1108 0.5537 0.2386 0.075 Uiso 1 1 calc R . .
C2 C -0.0217(13) 0.4833(11) 0.2518(9) 0.049(5) Uani 1 1 d U . .
H2 H 0.0003 0.4915 0.2979 0.059 Uiso 1 1 calc R . .
C3 C 0.0011(12) 0.4348(10) 0.2028(8) 0.048(5) Uani 1 1 d U . .
H3 H 0.0425 0.4036 0.2097 0.058 Uiso 1 1 calc R . .
C4 C -0.0482(12) 0.4402(11) 0.1411(9) 0.050(5) Uani 1 1 d U . .
H4 H -0.0446 0.4136 0.0998 0.060 Uiso 1 1 calc R . .
C5 C -0.1020(12) 0.4901(11) 0.1506(9) 0.048(5) Uani 1 1 d U . .
H5 H -0.1429 0.5034 0.1179 0.058 Uiso 1 1 calc R . .
C6 C 0.0703(12) 0.6109(11) 0.1011(9) 0.038(5) Uani 1 1 d U . .
C7 C 0.1810(11) 0.6052(10) 0.2214(8) 0.031(4) Uani 1 1 d U . .
C8 C 0.1791(12) 0.4969(11) 0.0777(7) 0.037(4) Uani 1 1 d U . .
H8 H 0.1181 0.4419 0.0646 0.045 Uiso 1 1 calc R . .
C9 C 0.2175(12) 0.5710(11) 0.0421(8) 0.039(4) Uani 1 1 d U . .
H9 H 0.1871 0.5748 -0.0001 0.047 Uiso 1 1 calc R . .
C10 C 0.3044(12) 0.6373(11) 0.0763(8) 0.036(4) Uani 1 1 d U . .
H10 H 0.3435 0.6961 0.0629 0.043 Uiso 1 1 calc R . .
C11 C 0.3282(11) 0.6050(10) 0.1362(8) 0.035(4) Uani 1 1 d U . .
H11 H 0.3870 0.6369 0.1681 0.042 Uiso 1 1 calc R . .
C12 C 0.2493(11) 0.5179(9) 0.1392(7) 0.030(4) Uani 1 1 d U . .
H12 H 0.2426 0.4805 0.1739 0.036 Uiso 1 1 calc R . .
C13 C -0.0373(11) 0.7892(12) 0.1808(7) 0.027(6) Uani 0.599(8) 1 d PGDU A 1
C14 C -0.0986(12) 0.8291(12) 0.1965(6) 0.026(5) Uani 0.599(8) 1 d PGDU A 1
C15 C -0.1497(12) 0.8559(12) 0.1474(9) 0.062(8) Uani 0.599(8) 1 d PGU A 1
H15 H -0.1916 0.8831 0.1582 0.075 Uiso 0.599(8) 1 calc PR A 1
C16 C -0.1394(13) 0.8427(14) 0.0827(8) 0.079(9) Uani 0.599(8) 1 d PGU A 1
H16 H -0.1743 0.8610 0.0491 0.095 Uiso 0.599(8) 1 calc PR A 1
C17 C -0.0781(13) 0.8027(13) 0.0669(6) 0.054(8) Uani 0.599(8) 1 d PGU A 1
H17 H -0.0711 0.7937 0.0227 0.065 Uiso 0.599(8) 1 calc PR A 1
C18 C -0.0270(11) 0.7760(11) 0.1160(8) 0.025(6) Uani 0.599(8) 1 d PGU A 1
H18 H 0.0149 0.7487 0.1053 0.029 Uiso 0.599(8) 1 calc PR A 1
C19 C -0.1152(19) 0.8426(19) 0.2655(9) 0.049(7) Uani 0.599(8) 1 d PDU A 1
H19A H -0.0542 0.8558 0.2969 0.059 Uiso 0.599(8) 1 calc PR A 1
H19B H -0.1295 0.8980 0.2713 0.059 Uiso 0.599(8) 1 calc PR A 1
C20 C -0.200(2) 0.7566(19) 0.2806(16) 0.068(9) Uani 0.599(8) 1 d PDU A 1
H20A H -0.2115 0.7563 0.3243 0.082 Uiso 0.599(8) 1 calc PR A 1
C21 C -0.258(2) 0.682(2) 0.2376(16) 0.086(10) Uani 0.599(8) 1 d PDU A 1
H21A H -0.2481 0.6797 0.1935 0.103 Uiso 0.599(8) 1 calc PR A 1
H21B H -0.3096 0.6301 0.2506 0.103 Uiso 0.599(8) 1 calc PR A 1
C13A C -0.0618(15) 0.7497(18) 0.1891(10) 0.027(6) Uani 0.401(8) 1 d PGDU A 2
C14A C -0.1401(18) 0.7642(18) 0.2060(9) 0.026(5) Uani 0.401(8) 1 d PGDU A 2
C15A C -0.2124(16) 0.764(2) 0.1572(13) 0.062(8) Uani 0.401(8) 1 d PGU A 2
H15A H -0.2659 0.7743 0.1687 0.075 Uiso 0.401(8) 1 calc PR A 2
C16A C -0.2065(18) 0.750(2) 0.0916(11) 0.079(9) Uani 0.401(8) 1 d PGU A 2
H16A H -0.2560 0.7505 0.0583 0.095 Uiso 0.401(8) 1 calc PR A 2
C17A C -0.128(2) 0.736(2) 0.0747(8) 0.054(8) Uani 0.401(8) 1 d PGU A 2
H17A H -0.1242 0.7262 0.0299 0.065 Uiso 0.401(8) 1 calc PR A 2
C18A C -0.0559(15) 0.7355(18) 0.1235(12) 0.025(6) Uani 0.401(8) 1 d PGU A 2
H18A H -0.0024 0.7257 0.1120 0.029 Uiso 0.401(8) 1 calc PR A 2
C19A C -0.142(4) 0.781(3) 0.2779(11) 0.049(7) Uani 0.401(8) 1 d PDU A 2
H19C H -0.0736 0.8139 0.3024 0.059 Uiso 0.401(8) 1 calc PR A 2
H19D H -0.1737 0.8240 0.2836 0.059 Uiso 0.401(8) 1 calc PR A 2
C20A C -0.196(3) 0.694(3) 0.308(2) 0.068(9) Uani 0.401(8) 1 d PDU A 2
H20B H -0.2013 0.7033 0.3527 0.082 Uiso 0.401(8) 1 calc PR A 2
C21A C -0.236(3) 0.608(3) 0.278(3) 0.086(10) Uani 0.401(8) 1 d PDU A 2
H21C H -0.2324 0.5956 0.2338 0.103 Uiso 0.401(8) 1 calc PR A 2
H21D H -0.2688 0.5566 0.3015 0.103 Uiso 0.401(8) 1 calc PR A 2
C22 C 0.0888(14) 0.6992(12) 0.3610(9) 0.050(5) Uani 1 1 d U A .
C23 C 0.1566(16) 0.6929(12) 0.4127(9) 0.055(5) Uani 1 1 d U . .
C24 C 0.1054(19) 0.6493(15) 0.4666(11) 0.088(7) Uani 1 1 d U A .
H24 H 0.1428 0.6441 0.5055 0.105 Uiso 1 1 calc R . .
C25 C 0.0093(18) 0.6181(14) 0.4611(11) 0.080(7) Uani 1 1 d U . .
H25 H -0.0198 0.5855 0.4952 0.096 Uiso 1 1 calc R A .
C26 C -0.0501(15) 0.6276(12) 0.4131(10) 0.063(6) Uani 1 1 d U A .
H26 H -0.1179 0.6071 0.4151 0.075 Uiso 1 1 calc R . .
C27 C -0.0125(14) 0.6688(11) 0.3579(9) 0.055(5) Uani 1 1 d U . .
H27 H -0.0535 0.6752 0.3215 0.066 Uiso 1 1 calc R A .
C28 C 0.2587(15) 0.7250(13) 0.4134(9) 0.075(6) Uani 0.507(14) 1 d PDU A 1
H28A H 0.2715 0.7237 0.3680 0.090 Uiso 0.507(14) 1 calc PR A 1
H28B H 0.2833 0.6841 0.4365 0.090 Uiso 0.507(14) 1 calc PR A 1
C29 C 0.308(2) 0.8218(16) 0.4476(14) 0.046(7) Uani 0.507(14) 1 d PDU A 1
H29 H 0.2904 0.8674 0.4292 0.055 Uiso 0.507(14) 1 calc PR A 1
C30 C 0.374(2) 0.850(2) 0.5010(14) 0.052(8) Uani 0.507(14) 1 d PDU A 1
H30A H 0.3930 0.8069 0.5209 0.062 Uiso 0.507(14) 1 calc PR A 1
H30B H 0.4021 0.9147 0.5203 0.062 Uiso 0.507(14) 1 calc PR A 1
C28A C 0.2587(15) 0.7250(13) 0.4134(9) 0.075(6) Uani 0.493(14) 1 d PDU A 2
H28C H 0.2792 0.7886 0.3995 0.090 Uiso 0.493(14) 1 calc PR A 2
H28D H 0.2610 0.6846 0.3758 0.090 Uiso 0.493(14) 1 calc PR A 2
C29A C 0.3457(18) 0.737(2) 0.4648(14) 0.046(7) Uani 0.493(14) 1 d PDU A 2
H29A H 0.3424 0.6761 0.4706 0.055 Uiso 0.493(14) 1 calc PR A 2
C30A C 0.425(2) 0.802(2) 0.5043(15) 0.052(8) Uani 0.493(14) 1 d PDU A 2
H30C H 0.4388 0.8673 0.5046 0.062 Uiso 0.493(14) 1 calc PR A 2
H30D H 0.4670 0.7848 0.5324 0.062 Uiso 0.493(14) 1 calc PR A 2
C31 C 0.2596(10) 0.8433(9) 0.0387(7) 0.021(4) Uani 1 1 d U . .
C32 C 0.3380(10) 0.9313(9) 0.0330(7) 0.024(4) Uani 1 1 d U . .
C33 C 0.3673(11) 0.9397(10) -0.0270(7) 0.032(4) Uani 1 1 d U . .
H33 H 0.4186 0.9977 -0.0335 0.038 Uiso 1 1 calc R . .
C34 C 0.3229(11) 0.8641(10) -0.0792(7) 0.036(4) Uani 1 1 d U . .
H34 H 0.3468 0.8706 -0.1192 0.043 Uiso 1 1 calc R . .
C35 C 0.2451(11) 0.7812(10) -0.0720(7) 0.037(4) Uani 1 1 d U . .
H35 H 0.2135 0.7316 -0.1079 0.045 Uiso 1 1 calc R . .
C36 C 0.2135(10) 0.7700(10) -0.0137(7) 0.025(4) Uani 1 1 d U . .
H36 H 0.1601 0.7126 -0.0087 0.030 Uiso 1 1 calc R . .
C37 C 0.3797(11) 1.0114(10) 0.0879(7) 0.033(4) Uani 1 1 d U . .
H37A H 0.4499 1.0513 0.0865 0.039 Uiso 1 1 calc R . .
H37B H 0.3769 0.9857 0.1302 0.039 Uiso 1 1 calc R . .
C38 C 0.3251(13) 1.0720(12) 0.0848(9) 0.055(5) Uani 1 1 d U . .
H38 H 0.3491 1.1239 0.1188 0.066 Uiso 1 1 calc R . .
C39 C 0.2498(15) 1.0630(14) 0.0421(11) 0.085(7) Uani 1 1 d U . .
H39A H 0.2220 1.0126 0.0067 0.102 Uiso 1 1 calc R . .
H39B H 0.2225 1.1068 0.0461 0.102 Uiso 1 1 calc R . .
C40 C 0.4272(11) 0.8276(9) 0.2168(7) 0.024(4) Uani 1 1 d U . .
C41 C 0.5176(12) 0.8469(11) 0.2004(8) 0.038(4) Uani 1 1 d U C .
C42 C 0.5890(13) 0.8336(11) 0.2442(9) 0.056(5) Uani 1 1 d U . .
H42 H 0.6525 0.8485 0.2342 0.068 Uiso 1 1 calc R . .
C43 C 0.5644(14) 0.7978(12) 0.3032(9) 0.057(5) Uani 1 1 d U . .
H43 H 0.6113 0.7872 0.3326 0.068 Uiso 1 1 calc R . .
C44 C 0.4729(12) 0.7780(10) 0.3183(8) 0.040(4) Uani 1 1 d U . .
H44 H 0.4559 0.7539 0.3578 0.048 Uiso 1 1 calc R . .
C45 C 0.4073(12) 0.7944(10) 0.2749(7) 0.035(4) Uani 1 1 d U . .
H45 H 0.3447 0.7819 0.2856 0.042 Uiso 1 1 calc R . .
C46 C 0.5450(12) 0.8845(11) 0.1383(8) 0.049(5) Uani 1 1 d U . .
H46A H 0.6021 0.9477 0.1500 0.059 Uiso 1 1 calc R B 1
H46B H 0.4892 0.8936 0.1146 0.059 Uiso 1 1 calc R B 1
C47 C 0.5709(13) 0.8255(13) 0.0920(9) 0.055(5) Uani 0.50(2) 1 d PDU C 1
H47A H 0.5927 0.8507 0.0538 0.066 Uiso 0.50(2) 1 calc PR C 1
C48 C 0.566(3) 0.742(2) 0.100(2) 0.093(11) Uani 0.50(2) 1 d PDU C 1
H48A H 0.5445 0.7146 0.1380 0.111 Uiso 0.50(2) 1 calc PR C 1
H48B H 0.5836 0.7090 0.0687 0.111 Uiso 0.50(2) 1 calc PR C 1
C47A C 0.5709(13) 0.8255(13) 0.0920(9) 0.055(5) Uani 0.50(2) 1 d PDU C 2
H47B H 0.6212 0.8082 0.1095 0.066 Uiso 0.50(2) 1 calc PR C 2
C48A C 0.531(3) 0.795(3) 0.0297(13) 0.093(11) Uani 0.50(2) 1 d PDU C 2
H48C H 0.4804 0.8108 0.0099 0.111 Uiso 0.50(2) 1 calc PR C 2
H48D H 0.5526 0.7582 0.0044 0.111 Uiso 0.50(2) 1 calc PR C 2
C49 C 0.2162(10) 0.9024(9) 0.2312(7) 0.020(4) Uani 1 1 d U A .
C50 C 0.2849(10) 0.9479(9) 0.2913(7) 0.022(4) Uani 1 1 d U . .
H50 H 0.3148 0.9152 0.3160 0.026 Uiso 1 1 calc R A .
C51 C 0.3060(10) 1.0388(10) 0.3119(7) 0.022(4) Uani 1 1 d U A .
H51 H 0.3514 1.0682 0.3519 0.026 Uiso 1 1 calc R . .
C52 C 0.2680(11) 1.0908(10) 0.2802(7) 0.028(4) Uani 1 1 d U . .
C53 C 0.2007(11) 1.0464(9) 0.2201(7) 0.032(4) Uani 1 1 d U A .
H53 H 0.1699 1.0796 0.1968 0.039 Uiso 1 1 calc R . .
C54 C 0.1797(11) 0.9534(10) 0.1952(7) 0.028(4) Uani 1 1 d U . .
H54 H 0.1398 0.9260 0.1531 0.034 Uiso 1 1 calc R A .
C55 C 0.2221(12) 1.0934(11) 0.4364(8) 0.036(4) Uani 1 1 d U D .
C56 C 0.1808(14) 0.9989(13) 0.4464(9) 0.060(5) Uani 1 1 d U . .
C57 C 0.234(2) 0.9711(19) 0.4934(13) 0.125(10) Uani 1 1 d U D .
H57 H 0.2113 0.9057 0.4972 0.150 Uiso 1 1 calc R . .
C58 C 0.319(3) 1.036(2) 0.5348(17) 0.176(13) Uani 1 1 d U . .
H58 H 0.3517 1.0179 0.5697 0.211 Uiso 1 1 calc R D .
C59 C 0.356(2) 1.132(2) 0.5227(13) 0.133(10) Uani 1 1 d U D .
H59 H 0.4146 1.1780 0.5499 0.160 Uiso 1 1 calc R . .
C60 C 0.3093(13) 1.1612(13) 0.4737(9) 0.062(6) Uani 1 1 d U . .
H60 H 0.3360 1.2252 0.4656 0.075 Uiso 1 1 calc R D .
C61 C 0.0860(11) 0.9273(10) 0.4043(7) 0.037(4) Uani 0.53(2) 1 d PDU D 1
H61A H 0.0869 0.9390 0.3582 0.044 Uiso 0.53(2) 1 calc PR D 1
H61B H 0.0821 0.8633 0.4070 0.044 Uiso 0.53(2) 1 calc PR D 1
C62 C -0.0040(17) 0.930(2) 0.4237(15) 0.053(8) Uani 0.53(2) 1 d PDU D 1
H62A H -0.0089 0.9873 0.4194 0.063 Uiso 0.53(2) 1 calc PR D 1
C63 C -0.0760(15) 0.8670(15) 0.4454(11) 0.093(8) Uani 0.53(2) 1 d PDU D 1
H63A H -0.0769 0.8073 0.4512 0.112 Uiso 0.53(2) 1 calc PR D 1
H63B H -0.1282 0.8803 0.4555 0.112 Uiso 0.53(2) 1 calc PR D 1
C61A C 0.0860(11) 0.9273(10) 0.4043(7) 0.037(4) Uani 0.47(2) 1 d PDU D 2
H61C H 0.0588 0.9589 0.3731 0.044 Uiso 0.47(2) 1 calc PR D 2
H61D H 0.0982 0.8794 0.3789 0.044 Uiso 0.47(2) 1 calc PR D 2
C62A C 0.0146(18) 0.881(2) 0.4479(15) 0.053(8) Uani 0.47(2) 1 d PDU D 2
H62B H 0.0399 0.8578 0.4834 0.063 Uiso 0.47(2) 1 calc PR D 2
C63A C -0.0760(15) 0.8670(15) 0.4454(11) 0.093(8) Uani 0.47(2) 1 d PDU D 2
H63C H -0.1070 0.8880 0.4113 0.112 Uiso 0.47(2) 1 calc PR D 2
H63D H -0.1115 0.8357 0.4776 0.112 Uiso 0.47(2) 1 calc PR D 2
C64 C 0.0107(14) 1.1416(12) 0.2860(10) 0.054(5) Uani 1 1 d U E .
C65 C -0.0394(16) 1.1546(13) 0.2280(11) 0.072(6) Uani 1 1 d U . .
C66 C -0.1420(18) 1.1267(15) 0.2286(13) 0.098(8) Uani 1 1 d U E .
H66 H -0.1827 1.1280 0.1900 0.118 Uiso 1 1 calc R . .
C67 C -0.182(2) 1.0993(18) 0.2799(15) 0.115(9) Uani 1 1 d U . .
H67 H -0.2499 1.0856 0.2773 0.138 Uiso 1 1 calc R E .
C68 C -0.1356(17) 1.0898(14) 0.3340(12) 0.087(7) Uani 1 1 d U E .
H68 H -0.1682 1.0693 0.3698 0.104 Uiso 1 1 calc R . .
C69 C -0.0293(13) 1.1121(11) 0.3384(9) 0.052(5) Uani 1 1 d U . .
H69 H 0.0082 1.1056 0.3767 0.063 Uiso 1 1 calc R E .
C70 C 0.0090(15) 1.1855(13) 0.1728(9) 0.078(7) Uani 0.605(14) 1 d PDU E 1
H70A H 0.0799 1.2270 0.1894 0.093 Uiso 0.605(14) 1 calc PR E 1
H70B H -0.0197 1.2233 0.1495 0.093 Uiso 0.605(14) 1 calc PR E 1
C71 C 0.000(2) 1.1071(17) 0.1264(13) 0.045(7) Uani 0.605(14) 1 d PDU E 1
H71A H 0.0248 1.1180 0.0869 0.054 Uiso 0.605(14) 1 calc PR E 1
C72 C -0.044(3) 1.022(2) 0.141(2) 0.140(15) Uani 0.605(14) 1 d PDU E 1
H72A H -0.0692 1.0126 0.1808 0.168 Uiso 0.605(14) 1 calc PR E 1
H72B H -0.0519 0.9694 0.1121 0.168 Uiso 0.605(14) 1 calc PR E 1
C70A C 0.0090(15) 1.1855(13) 0.1728(9) 0.078(7) Uani 0.395(14) 1 d PDU E 2
H70C H 0.0482 1.1490 0.1712 0.093 Uiso 0.395(14) 1 calc PR E 2
H70D H 0.0581 1.2512 0.1901 0.093 Uiso 0.395(14) 1 calc PR E 2
C71A C -0.020(3) 1.191(3) 0.1017(12) 0.045(7) Uani 0.395(14) 1 d PDU E 2
H71B H -0.0286 1.2461 0.0940 0.054 Uiso 0.395(14) 1 calc PR E 2
C72A C -0.034(5) 1.135(4) 0.048(3) 0.140(15) Uani 0.395(14) 1 d PDU E 2
H72C H -0.0267 1.0781 0.0511 0.168 Uiso 0.395(14) 1 calc PR E 2
H72D H -0.0522 1.1502 0.0065 0.168 Uiso 0.395(14) 1 calc PR E 2
C73 C 0.5694(11) 1.2853(9) 0.3361(7) 0.025(4) Uani 1 1 d U . .
C74 C 0.6171(11) 1.2568(10) 0.2948(7) 0.026(4) Uani 1 1 d U . .
C75 C 0.7177(11) 1.3002(10) 0.3031(7) 0.032(4) Uani 1 1 d U . .
H75 H 0.7507 1.2788 0.2752 0.039 Uiso 1 1 calc R . .
C76 C 0.7720(11) 1.3764(10) 0.3531(7) 0.034(4) Uani 1 1 d U . .
H76 H 0.8417 1.4088 0.3572 0.041 Uiso 1 1 calc R . .
C77 C 0.7264(11) 1.4052(10) 0.3962(7) 0.036(4) Uani 1 1 d U . .
H77 H 0.7642 1.4561 0.4305 0.043 Uiso 1 1 calc R . .
C78 C 0.6249(11) 1.3592(10) 0.3891(7) 0.032(4) Uani 1 1 d U . .
H78 H 0.5923 1.3767 0.4195 0.038 Uiso 1 1 calc R . .
C79 C 0.5577(11) 1.1685(10) 0.2436(7) 0.037(4) Uani 1 1 d U . .
H79A H 0.4921 1.1660 0.2276 0.044 Uiso 1 1 calc R . .
H79B H 0.5920 1.1750 0.2059 0.044 Uiso 1 1 calc R . .
C80 C 0.5428(10) 1.0774(10) 0.2678(7) 0.025(4) Uani 1 1 d U . .
H80 H 0.5051 1.0223 0.2367 0.030 Uiso 1 1 calc R . .
C81 C 0.5739(12) 1.0622(11) 0.3253(8) 0.048(5) Uani 1 1 d U . .
H81A H 0.6121 1.1139 0.3590 0.058 Uiso 1 1 calc R . .
H81B H 0.5585 0.9994 0.3337 0.058 Uiso 1 1 calc R . .
C82 C 0.3699(13) 1.2952(11) 0.1695(8) 0.034(4) Uani 1 1 d U F .
C83 C 0.4397(15) 1.3425(13) 0.1335(9) 0.058(5) Uani 1 1 d U . .
C84 C 0.4096(16) 1.3784(13) 0.0769(9) 0.066(6) Uani 1 1 d U F .
H84 H 0.4555 1.4135 0.0509 0.080 Uiso 1 1 calc R . .
C85 C 0.3120(17) 1.3600(14) 0.0621(10) 0.071(6) Uani 1 1 d U . .
C86 C 0.2409(14) 1.3087(12) 0.0966(9) 0.056(5) Uani 1 1 d U F .
C87 C 0.2794(15) 1.2783(12) 0.1527(9) 0.059(5) Uani 1 1 d U . .
H87 H 0.2345 1.2430 0.1792 0.071 Uiso 1 1 calc R F .
C88 C 0.5481(13) 1.3635(11) 0.1468(9) 0.056(5) Uani 0.652(13) 1 d PDU F 1
H88A H 0.5678 1.3581 0.1932 0.067 Uiso 0.652(13) 1 calc PR F 1
H88B H 0.5578 1.3159 0.1190 0.067 Uiso 0.652(13) 1 calc PR F 1
C89 C 0.6112(17) 1.4586(15) 0.1332(12) 0.045(6) Uani 0.652(13) 1 d PDU F 1
H89 H 0.6128 1.5117 0.1586 0.055 Uiso 0.652(13) 1 calc PR F 1
C90 C 0.6644(19) 1.473(2) 0.0883(12) 0.064(8) Uani 0.652(13) 1 d PDU F 1
H90A H 0.6639 1.4212 0.0623 0.076 Uiso 0.652(13) 1 calc PR F 1
H90B H 0.7041 1.5361 0.0813 0.076 Uiso 0.652(13) 1 calc PR F 1
C88A C 0.5481(13) 1.3635(11) 0.1468(9) 0.056(5) Uani 0.348(13) 1 d PDU F 2
H88C H 0.5828 1.4312 0.1418 0.067 Uiso 0.348(13) 1 calc PR F 2
H88D H 0.5624 1.3607 0.1943 0.067 Uiso 0.348(13) 1 calc PR F 2
C89A C 0.606(3) 1.320(3) 0.118(2) 0.045(6) Uani 0.348(13) 1 d PDU F 2
H89A H 0.6712 1.3329 0.1384 0.055 Uiso 0.348(13) 1 calc PR F 2
C90A C 0.563(4) 1.263(3) 0.063(2) 0.064(8) Uani 0.348(13) 1 d PDU F 2
H90C H 0.4975 1.2519 0.0437 0.076 Uiso 0.348(13) 1 calc PR F 2
H90D H 0.5960 1.2336 0.0423 0.076 Uiso 0.348(13) 1 calc PR F 2
C91 C 0.5317(12) 1.4914(11) 0.2983(8) 0.043(5) Uani 1 1 d U . .
H91 H 0.5689 1.4627 0.2814 0.051 Uiso 1 1 calc R . .
C92 C 0.4536(12) 1.5043(9) 0.2610(8) 0.034(4) Uani 1 1 d U . .
H92 H 0.4300 1.4856 0.2152 0.041 Uiso 1 1 calc R . .
C93 C 0.4175(12) 1.5492(10) 0.3033(8) 0.042(5) Uani 1 1 d U . .
H93 H 0.3671 1.5686 0.2913 0.050 Uiso 1 1 calc R . .
C94 C 0.4714(11) 1.5601(10) 0.3683(7) 0.034(4) Uani 1 1 d U . .
H94 H 0.4597 1.5847 0.4074 0.041 Uiso 1 1 calc R . .
C95 C 0.5447(12) 1.5282(10) 0.3642(8) 0.039(4) Uani 1 1 d U . .
H95 H 0.5935 1.5310 0.3993 0.047 Uiso 1 1 calc R . .
C96 C 0.3881(11) 1.3728(10) 0.4129(8) 0.029(4) Uani 1 1 d U . .
C97 C 0.2655(12) 1.3743(10) 0.2993(8) 0.033(4) Uani 1 1 d U . .
C98 C 0.1414(12) 1.3160(12) 0.4417(8) 0.046(5) Uani 1 1 d U . .
H98 H 0.0968 1.2533 0.4458 0.055 Uiso 1 1 calc R . .
C99 C 0.1248(13) 1.3670(12) 0.3934(9) 0.053(5) Uani 1 1 d U . .
H99 H 0.0690 1.3472 0.3592 0.063 Uiso 1 1 calc R . .
C100 C 0.2101(13) 1.4558(12) 0.4065(9) 0.054(5) Uani 1 1 d U . .
H100 H 0.2208 1.5068 0.3817 0.064 Uiso 1 1 calc R . .
C101 C 0.2753(13) 1.4569(11) 0.4607(8) 0.045(5) Uani 1 1 d U . .
H101 H 0.3376 1.5080 0.4790 0.053 Uiso 1 1 calc R . .
C102 C 0.2330(11) 1.3692(10) 0.4839(8) 0.036(4) Uani 1 1 d U . .
H102 H 0.2605 1.3496 0.5206 0.043 Uiso 1 1 calc R . .

loop_
_atom_site_aniso_label
_atom_site_aniso_U_11
_atom_site_aniso_U_22
_atom_site_aniso_U_33
_atom_site_aniso_U_23
_atom_site_aniso_U_13
_atom_site_aniso_U_12
Fe1 0.0350(16) 0.0189(13) 0.0483(17) -0.0068(12) 0.0232(14) -0.0040(12)
Fe2 0.0343(15) 0.0184(12) 0.0312(15) 0.0004(11) 0.0155(12) 0.0101(11)
Fe3 0.0464(17) 0.0202(13) 0.0270(15) -0.0020(11) 0.0122(13) 0.0116(12)
Fe4 0.0453(17) 0.0172(13) 0.0237(14) -0.0003(11) 0.0120(12) 0.0065(12)
P1 0.029(3) 0.021(2) 0.028(3) -0.009(2) 0.011(2) 0.003(2)
P2 0.023(2) 0.021(2) 0.024(2) 0.0042(19) 0.008(2) 0.010(2)
P3 0.031(3) 0.022(2) 0.034(3) -0.002(2) 0.005(2) 0.008(2)
P4 0.029(3) 0.024(2) 0.016(2) -0.0032(18) 0.004(2) 0.007(2)
O1 0.034(6) 0.043(6) 0.049(7) -0.009(5) 0.005(5) 0.011(5)
O2 0.045(6) 0.014(5) 0.029(6) 0.000(4) 0.013(5) 0.010(4)
O3 0.018(5) 0.032(5) 0.035(6) -0.009(4) 0.005(4) 0.011(4)
O4 0.042(6) 0.027(5) 0.028(6) 0.011(4) 0.021(5) 0.009(5)
O5 0.032(5) 0.022(5) 0.025(5) -0.002(4) -0.001(5) 0.013(4)
O6 0.020(5) 0.019(5) 0.030(5) 0.009(4) -0.001(4) 0.014(4)
O7 0.033(6) 0.025(5) 0.039(6) 0.006(5) 0.008(5) 0.008(5)
O8 0.029(6) 0.033(5) 0.041(6) 0.004(5) -0.007(5) 0.017(5)
O9 0.019(5) 0.021(5) 0.018(5) -0.001(4) 0.003(4) 0.001(4)
O10 0.040(6) 0.023(5) 0.008(5) -0.003(4) -0.003(4) 0.017(4)
O11 0.039(6) 0.035(6) 0.032(6) -0.001(5) 0.017(5) 0.007(5)
O12 0.050(6) 0.034(6) 0.042(6) 0.005(5) 0.008(5) 0.019(5)
N1 0.010(6) 0.024(6) 0.012(6) -0.002(5) 0.005(5) 0.004(5)
N2 0.025(6) 0.013(5) 0.010(5) 0.000(4) 0.001(5) 0.007(5)
C1 0.054(9) 0.057(9) 0.062(9) -0.008(7) 0.036(8) 0.004(7)
C2 0.046(8) 0.035(8) 0.049(8) 0.004(7) 0.033(7) -0.006(6)
C3 0.053(9) 0.031(8) 0.054(9) -0.003(7) 0.033(7) 0.007(6)
C4 0.042(8) 0.043(8) 0.057(9) -0.011(7) 0.026(7) 0.007(7)
C5 0.050(8) 0.034(8) 0.052(9) -0.003(7) 0.021(7) 0.008(7)
C6 0.032(8) 0.032(7) 0.042(8) -0.008(6) 0.013(7) 0.004(6)
C7 0.032(8) 0.016(7) 0.043(8) -0.006(6) 0.015(7) 0.007(6)
C8 0.039(8) 0.035(7) 0.035(8) -0.004(6) 0.015(7) 0.012(6)
C9 0.048(8) 0.043(8) 0.028(8) 0.001(6) 0.007(7) 0.022(7)
C10 0.046(8) 0.027(7) 0.041(8) 0.012(6) 0.026(7) 0.016(6)
C11 0.037(8) 0.030(7) 0.042(8) 0.002(6) 0.002(6) 0.020(6)
C12 0.043(8) 0.011(6) 0.032(7) -0.003(6) 0.010(6) 0.008(6)
C13 0.023(8) 0.025(9) 0.027(8) -0.009(6) 0.005(6) 0.008(6)
C14 0.021(8) 0.030(8) 0.024(8) -0.001(6) 0.004(6) 0.009(6)
C15 0.057(10) 0.066(10) 0.067(10) 0.004(7) 0.005(7) 0.032(7)
C16 0.076(11) 0.088(11) 0.080(11) 0.009(7) 0.014(7) 0.042(7)
C17 0.051(10) 0.060(10) 0.052(9) -0.003(6) 0.013(7) 0.025(7)
C18 0.019(8) 0.026(9) 0.025(8) 0.004(6) 0.002(6) 0.008(6)
C19 0.048(9) 0.044(10) 0.054(9) 0.009(6) 0.004(6) 0.022(7)
C20 0.070(11) 0.069(11) 0.070(11) 0.007(7) 0.020(7) 0.033(7)
C21 0.083(12) 0.085(12) 0.087(12) 0.015(7) 0.020(7) 0.032(7)
C13A 0.023(8) 0.025(9) 0.027(8) -0.009(6) 0.005(6) 0.008(6)
C14A 0.021(8) 0.030(8) 0.024(8) -0.001(6) 0.004(6) 0.009(6)
C15A 0.057(10) 0.066(10) 0.067(10) 0.004(7) 0.005(7) 0.032(7)
C16A 0.076(11) 0.088(11) 0.080(11) 0.009(7) 0.014(7) 0.042(7)
C17A 0.051(10) 0.060(10) 0.052(9) -0.003(6) 0.013(7) 0.025(7)
C18A 0.019(8) 0.026(9) 0.025(8) 0.004(6) 0.002(6) 0.008(6)
C19A 0.048(9) 0.044(10) 0.054(9) 0.009(6) 0.004(6) 0.022(7)
C20A 0.070(11) 0.069(11) 0.070(11) 0.007(7) 0.020(7) 0.033(7)
C21A 0.083(12) 0.085(12) 0.087(12) 0.015(7) 0.020(7) 0.032(7)
C22 0.058(9) 0.040(8) 0.052(9) -0.004(7) 0.013(7) 0.022(7)
C23 0.084(10) 0.038(8) 0.052(9) 0.003(7) 0.029(8) 0.030(7)
C24 0.117(11) 0.080(10) 0.087(11) 0.012(8) 0.016(8) 0.064(9)
C25 0.101(11) 0.060(9) 0.077(10) 0.018(8) 0.040(8) 0.026(8)
C26 0.073(10) 0.048(9) 0.067(9) -0.013(7) 0.036(8) 0.023(7)
C27 0.066(9) 0.035(8) 0.058(9) -0.010(7) 0.033(7) 0.011(7)
C28 0.084(9) 0.075(8) 0.074(9) 0.011(6) 0.007(6) 0.044(6)
C29 0.044(9) 0.040(9) 0.049(9) 0.014(6) 0.001(6) 0.015(6)
C30 0.051(9) 0.053(9) 0.055(9) 0.007(7) 0.010(7) 0.025(6)
C28A 0.084(9) 0.075(8) 0.074(9) 0.011(6) 0.007(6) 0.044(6)
C29A 0.044(9) 0.040(9) 0.049(9) 0.014(6) 0.001(6) 0.015(6)
C30A 0.051(9) 0.053(9) 0.055(9) 0.007(7) 0.010(7) 0.025(6)
C31 0.028(7) 0.022(7) 0.014(7) 0.005(5) 0.004(6) 0.013(6)
C32 0.033(7) 0.023(7) 0.023(7) 0.007(6) 0.014(6) 0.016(6)
C33 0.037(8) 0.034(7) 0.024(7) 0.005(6) 0.012(6) 0.012(6)
C34 0.040(8) 0.035(7) 0.028(7) 0.006(6) 0.003(6) 0.013(6)
C35 0.039(8) 0.032(7) 0.028(7) 0.006(6) 0.004(6) 0.004(6)
C36 0.021(7) 0.025(7) 0.032(7) 0.002(6) 0.008(6) 0.011(6)
C37 0.039(8) 0.027(7) 0.035(8) 0.008(6) 0.011(6) 0.016(6)
C38 0.069(9) 0.038(8) 0.056(9) 0.000(7) 0.001(7) 0.025(7)
C39 0.098(11) 0.079(10) 0.094(11) 0.007(8) 0.012(8) 0.056(8)
C40 0.028(7) 0.015(6) 0.023(7) -0.005(6) -0.002(6) 0.008(6)
C41 0.032(8) 0.039(8) 0.046(8) 0.012(6) 0.006(7) 0.019(6)
C42 0.044(9) 0.047(8) 0.069(9) 0.013(7) 0.009(7) 0.013(7)
C43 0.056(9) 0.057(9) 0.058(9) 0.006(7) -0.007(7) 0.031(7)
C44 0.040(8) 0.031(7) 0.039(8) 0.012(6) 0.002(7) 0.007(6)
C45 0.038(8) 0.034(7) 0.028(8) -0.008(6) 0.001(7) 0.015(6)
C46 0.044(8) 0.054(8) 0.051(9) 0.004(7) 0.020(7) 0.021(7)
C47 0.062(8) 0.055(7) 0.051(8) 0.009(6) 0.011(6) 0.027(6)
C48 0.091(12) 0.093(12) 0.094(12) 0.011(7) 0.014(7) 0.042(8)
C47A 0.062(8) 0.055(7) 0.051(8) 0.009(6) 0.011(6) 0.027(6)
C48A 0.091(12) 0.093(12) 0.094(12) 0.011(7) 0.014(7) 0.042(8)
C49 0.015(7) 0.016(6) 0.027(7) 0.000(6) 0.005(6) 0.005(5)
C50 0.023(7) 0.018(6) 0.023(7) 0.006(6) 0.001(6) 0.009(6)
C51 0.015(7) 0.026(7) 0.019(7) -0.003(6) -0.002(6) 0.007(6)
C52 0.034(8) 0.021(7) 0.026(7) -0.001(6) -0.002(6) 0.013(6)
C53 0.052(8) 0.016(6) 0.034(8) -0.003(6) 0.002(6) 0.023(6)
C54 0.036(8) 0.025(7) 0.024(7) -0.003(6) 0.004(6) 0.017(6)
C55 0.043(8) 0.028(7) 0.031(8) 0.013(6) 0.022(7) 0.006(6)
C56 0.060(9) 0.052(9) 0.055(9) 0.024(7) 0.001(7) 0.013(7)
C57 0.127(13) 0.113(12) 0.117(12) 0.044(9) 0.000(9) 0.039(9)
C58 0.184(16) 0.163(15) 0.167(15) 0.061(10) 0.000(9) 0.066(10)
C59 0.131(13) 0.120(12) 0.121(13) 0.042(9) -0.002(9) 0.033(9)
C60 0.059(9) 0.064(9) 0.045(9) 0.024(7) 0.009(7) 0.008(7)
C61 0.042(7) 0.035(6) 0.030(7) 0.010(5) 0.004(5) 0.013(5)
C62 0.054(10) 0.050(10) 0.051(10) 0.008(6) 0.007(7) 0.021(7)
C63 0.092(10) 0.100(10) 0.091(10) 0.013(6) 0.021(7) 0.044(7)
C61A 0.042(7) 0.035(6) 0.030(7) 0.010(5) 0.004(5) 0.013(5)
C62A 0.054(10) 0.050(10) 0.051(10) 0.008(6) 0.007(7) 0.021(7)
C63A 0.092(10) 0.100(10) 0.091(10) 0.013(6) 0.021(7) 0.044(7)
C64 0.056(9) 0.038(8) 0.063(9) 0.004(7) 0.007(8) 0.018(7)
C65 0.068(10) 0.059(9) 0.088(10) 0.011(8) -0.003(8) 0.032(8)
C66 0.099(11) 0.089(11) 0.112(12) 0.023(9) -0.002(9) 0.052(9)
C67 0.109(12) 0.113(12) 0.130(13) 0.011(9) 0.019(9) 0.057(9)
C68 0.085(11) 0.074(10) 0.103(11) 0.010(8) 0.022(8) 0.036(8)
C69 0.045(9) 0.043(8) 0.071(9) 0.007(7) 0.000(7) 0.026(7)
C70 0.083(9) 0.072(8) 0.073(9) 0.024(6) -0.008(6) 0.033(6)
C71 0.052(9) 0.041(9) 0.047(9) 0.007(6) 0.012(6) 0.023(6)
C72 0.138(16) 0.143(16) 0.137(16) 0.017(7) 0.026(8) 0.059(9)
C70A 0.083(9) 0.072(8) 0.073(9) 0.024(6) -0.008(6) 0.033(6)
C71A 0.052(9) 0.041(9) 0.047(9) 0.007(6) 0.012(6) 0.023(6)
C72A 0.138(16) 0.143(16) 0.137(16) 0.017(7) 0.026(8) 0.059(9)
C73 0.035(8) 0.014(6) 0.028(7) 0.002(6) 0.007(6) 0.013(6)
C74 0.034(8) 0.030(7) 0.026(7) 0.010(6) 0.009(6) 0.022(6)
C75 0.042(8) 0.027(7) 0.032(8) -0.003(6) 0.014(6) 0.016(6)
C76 0.031(7) 0.039(8) 0.028(7) 0.009(6) 0.016(6) 0.006(6)
C77 0.031(8) 0.030(7) 0.031(7) 0.007(6) 0.006(6) -0.001(6)
C78 0.030(8) 0.031(7) 0.030(7) -0.008(6) 0.010(6) 0.009(6)
C79 0.040(8) 0.041(8) 0.035(8) -0.002(6) 0.000(6) 0.025(6)
C80 0.020(7) 0.020(7) 0.032(7) -0.001(6) -0.004(6) 0.009(6)
C81 0.058(9) 0.036(8) 0.047(8) 0.011(7) -0.001(7) 0.019(7)
C82 0.041(8) 0.037(8) 0.023(7) -0.012(6) 0.011(7) 0.018(6)
C83 0.071(9) 0.057(9) 0.055(9) 0.000(7) 0.012(8) 0.038(7)
C84 0.090(10) 0.072(9) 0.044(9) 0.013(7) 0.030(8) 0.035(8)
C85 0.082(10) 0.076(10) 0.064(10) 0.008(8) 0.009(8) 0.044(8)
C86 0.071(9) 0.054(8) 0.056(9) 0.013(7) -0.001(7) 0.044(7)
C87 0.071(9) 0.050(9) 0.061(9) -0.002(7) 0.005(8) 0.035(7)
C88 0.066(8) 0.053(7) 0.050(8) 0.001(6) 0.021(6) 0.025(6)
C89 0.047(9) 0.046(8) 0.048(9) 0.000(6) 0.015(6) 0.024(6)
C90 0.064(10) 0.063(10) 0.064(10) 0.011(6) 0.013(7) 0.028(7)
C88A 0.066(8) 0.053(7) 0.050(8) 0.001(6) 0.021(6) 0.025(6)
C89A 0.047(9) 0.046(8) 0.048(9) 0.000(6) 0.015(6) 0.024(6)
C90A 0.064(10) 0.063(10) 0.064(10) 0.011(6) 0.013(7) 0.028(7)
C91 0.042(8) 0.040(8) 0.045(8) 0.001(6) 0.029(7) 0.012(6)
C92 0.048(8) 0.020(7) 0.026(7) -0.001(6) 0.014(7) 0.005(6)
C93 0.050(8) 0.032(7) 0.037(8) -0.003(6) 0.014(7) 0.010(6)
C94 0.045(8) 0.031(7) 0.025(7) 0.005(6) 0.011(6) 0.013(6)
C95 0.045(8) 0.023(7) 0.043(8) 0.008(6) 0.011(7) 0.007(6)
C96 0.024(7) 0.025(7) 0.027(7) 0.000(6) 0.006(6) 0.001(6)
C97 0.047(8) 0.017(7) 0.030(8) 0.004(6) 0.011(7) 0.009(6)
C98 0.034(8) 0.046(8) 0.056(9) -0.002(7) 0.015(7) 0.016(7)
C99 0.056(9) 0.048(8) 0.059(9) 0.002(7) 0.013(7) 0.027(7)
C100 0.061(9) 0.044(8) 0.061(9) 0.002(7) 0.016(7) 0.028(7)
C101 0.058(9) 0.029(7) 0.045(8) -0.008(6) 0.022(7) 0.016(7)
C102 0.041(8) 0.031(7) 0.035(8) 0.001(6) 0.018(7) 0.013(6)

loop_
_atom_type_symbol
_atom_type_description
_atom_type_scat_dispersion_real
_atom_type_scat_dispersion_imag
_atom_type_scat_source
C C 0.0033 0.0016 'International Tables Vol C Tables 4.2.6.8 and 6.1.1.4'
H H 0.0000 0.0000 'International Tables Vol C Tables 4.2.6.8 and 6.1.1.4'
N N 0.0061 0.0033 'International Tables Vol C Tables 4.2.6.8 and 6.1.1.4'
O O 0.0106 0.0060 'International Tables Vol C Tables 4.2.6.8 and 6.1.1.4'
P P 0.1023 0.0942 'International Tables Vol C Tables 4.2.6.8 and 6.1.1.4'
Fe Fe 0.3463 0.8444 'International Tables Vol C Tables 4.2.6.8 and 6.1.1.4'

loop_
_geom_angle_atom_site_label_1
_geom_angle_atom_site_label_2
_geom_angle_atom_site_label_3
_geom_angle
C7 Fe1 C6 96.8(7)
C7 Fe1 C1 135.8(8)
C6 Fe1 C1 126.7(8)
C7 Fe1 P1 84.4(4)
C6 Fe1 P1 96.8(5)
C1 Fe1 P1 96.2(5)
C7 Fe1 C4 118.5(7)
C6 Fe1 C4 86.9(7)
C1 Fe1 C4 63.6(6)
P1 Fe1 C4 156.3(5)
C7 Fe1 C5 154.9(7)
C6 Fe1 C5 90.8(7)
C1 Fe1 C5 38.7(6)
P1 Fe1 C5 118.4(5)
C4 Fe1 C5 37.9(6)
C7 Fe1 C2 98.8(7)
C6 Fe1 C2 151.9(7)
C1 Fe1 C2 39.0(6)
P1 Fe1 C2 107.8(5)
C4 Fe1 C2 65.1(6)
C5 Fe1 C2 65.8(7)
C7 Fe1 C3 90.8(7)
C6 Fe1 C3 118.4(6)
C1 Fe1 C3 63.9(7)
P1 Fe1 C3 144.7(5)
C4 Fe1 C3 38.9(6)
C5 Fe1 C3 64.7(7)
C2 Fe1 C3 38.4(5)
C7 Fe1 Fe2 48.5(5)
C6 Fe1 Fe2 48.6(5)
C1 Fe1 Fe2 168.3(5)
P1 Fe1 Fe2 95.12(14)
C4 Fe1 Fe2 104.7(4)
C5 Fe1 Fe2 131.5(4)
C2 Fe1 Fe2 138.4(5)
C3 Fe1 Fe2 107.6(4)
C7 Fe2 C6 96.8(7)
C7 Fe2 C10 138.7(7)
C6 Fe2 C10 124.0(7)
C7 Fe2 C11 99.2(7)
C6 Fe2 C11 157.7(6)
C10 Fe2 C11 40.0(5)
C7 Fe2 P2 93.3(4)
C6 Fe2 P2 87.2(5)
C10 Fe2 P2 94.5(4)
C11 Fe2 P2 107.2(4)
C7 Fe2 C12 84.6(6)
C6 Fe2 C12 128.6(6)
C10 Fe2 C12 66.1(6)
C11 Fe2 C12 38.8(5)
P2 Fe2 C12 144.2(4)
C7 Fe2 C8 111.5(6)
C6 Fe2 C8 94.6(6)
C10 Fe2 C8 63.7(6)
C11 Fe2 C8 65.1(6)
P2 Fe2 C8 154.7(4)
C12 Fe2 C8 40.3(5)
C7 Fe2 C9 148.2(6)
C6 Fe2 C9 94.0(7)
C10 Fe2 C9 37.1(5)
C11 Fe2 C9 64.5(6)
P2 Fe2 C9 117.1(5)
C12 Fe2 C9 65.5(6)
C8 Fe2 C9 37.6(5)
C7 Fe2 Fe1 47.8(5)
C6 Fe2 Fe1 49.2(5)
C10 Fe2 Fe1 168.3(4)
C11 Fe2 Fe1 142.1(4)
P2 Fe2 Fe1 94.60(14)
C12 Fe2 Fe1 109.6(4)
C8 Fe2 Fe1 105.6(4)
C9 Fe2 Fe1 131.3(4)
C96 Fe3 C97 95.2(7)
C96 Fe3 C98 130.2(7)
C97 Fe3 C98 134.2(7)
C96 Fe3 P3 95.3(5)
C97 Fe3 P3 84.9(4)
C98 Fe3 P3 94.8(5)
C96 Fe3 C102 94.0(6)
C97 Fe3 C102 156.0(6)
C98 Fe3 C102 39.0(6)
P3 Fe3 C102 116.3(4)
C96 Fe3 C100 119.2(7)
C97 Fe3 C100 91.9(7)
C98 Fe3 C100 63.5(7)
P3 Fe3 C100 145.5(5)
C102 Fe3 C100 64.3(7)
C96 Fe3 C101 88.9(7)
C97 Fe3 C101 119.4(6)
C98 Fe3 C101 64.4(6)
P3 Fe3 C101 154.9(5)
C102 Fe3 C101 38.6(5)
C100 Fe3 C101 38.1(6)
C96 Fe3 C99 154.2(7)
C97 Fe3 C99 98.5(7)
C98 Fe3 C99 38.1(6)
P3 Fe3 C99 107.5(5)
C102 Fe3 C99 65.5(7)
C100 Fe3 C99 39.0(6)
C101 Fe3 C99 65.3(7)
C96 Fe3 Fe4 48.0(5)
C97 Fe3 Fe4 47.7(5)
C98 Fe3 Fe4 169.9(5)
P3 Fe3 Fe4 95.27(15)
C102 Fe3 Fe4 133.9(4)
C100 Fe3 Fe4 107.8(5)
C101 Fe3 Fe4 105.7(5)
C99 Fe3 Fe4 137.7(5)
C97 Fe4 C96 96.8(7)
C97 Fe4 C91 136.6(7)
C96 Fe4 C91 126.3(7)
C97 Fe4 C92 97.6(7)
C96 Fe4 C92 158.8(6)
C91 Fe4 C92 39.8(6)
C97 Fe4 P4 92.7(5)
C96 Fe4 P4 86.7(5)
C91 Fe4 P4 94.4(5)
C92 Fe4 P4 108.1(4)
C97 Fe4 C94 111.1(6)
C96 Fe4 C94 94.7(6)
C91 Fe4 C94 65.4(6)
C92 Fe4 C94 65.6(6)
P4 Fe4 C94 155.8(5)
C97 Fe4 C95 148.9(6)
C96 Fe4 C95 94.3(6)
C91 Fe4 C95 38.8(5)
C92 Fe4 C95 65.7(6)
P4 Fe4 C95 117.0(5)
C94 Fe4 C95 38.8(5)
C97 Fe4 C93 85.2(6)
C96 Fe4 C93 128.1(6)
C91 Fe4 C93 65.4(6)
C92 Fe4 C93 38.5(5)
P4 Fe4 C93 145.2(4)
C94 Fe4 C93 39.3(5)
C95 Fe4 C93 65.2(6)
C97 Fe4 Fe3 48.8(5)
C96 Fe4 Fe3 48.4(5)
C91 Fe4 Fe3 168.9(4)
C92 Fe4 Fe3 140.8(5)
P4 Fe4 Fe3 94.87(14)
C94 Fe4 Fe3 104.1(4)
C95 Fe4 Fe3 130.5(4)
C93 Fe4 Fe3 109.1(4)
O3 P1 O4 95.4(5)
O3 P1 N1 103.4(5)
O4 P1 N1 96.1(5)
O3 P1 Fe1 123.6(4)
O4 P1 Fe1 118.1(4)
N1 P1 Fe1 115.3(4)
O5 P2 O6 94.6(5)
O5 P2 N1 95.8(5)
O6 P2 N1 103.4(5)
O5 P2 Fe2 122.6(4)
O6 P2 Fe2 120.6(4)
N1 P2 Fe2 115.1(4)
O7 P3 O8 95.2(5)
O7 P3 N2 103.0(5)
O8 P3 N2 96.8(5)
O7 P3 Fe3 124.0(4)
O8 P3 Fe3 117.7(4)
N2 P3 Fe3 115.2(4)
O9 P4 O10 94.2(5)
O9 P4 N2 96.0(5)
O10 P4 N2 103.8(5)
O9 P4 Fe4 123.3(4)
O10 P4 Fe4 120.3(4)
N2 P4 Fe4 114.7(4)
C13A O3 P1 126.8(13)
C13 O3 P1 127.9(9)
C22 O4 P1 126.1(10)
C31 O5 P2 125.8(8)
C40 O6 P2 124.6(8)
C55 O7 P3 129.6(10)
C64 O8 P3 129.8(11)
C73 O9 P4 124.3(8)
C82 O10 P4 120.2(8)
C49 N1 P1 120.3(8)
C49 N1 P2 121.9(9)
P1 N1 P2 117.6(6)
C52 N2 P3 121.0(9)
C52 N2 P4 120.7(9)
P3 N2 P4 118.2(6)
C5 C1 C2 111.9(17)
C5 C1 Fe1 72.9(10)
C2 C1 Fe1 73.0(10)
C5 C1 H1 124.1
C2 C1 H1 124.1
Fe1 C1 H1 121.6
C1 C2 C3 104.9(17)
C1 C2 Fe1 68.1(10)
C3 C2 Fe1 71.0(9)
C1 C2 H2 127.5
C3 C2 H2 127.5
Fe1 C2 H2 125.0
C2 C3 C4 108.2(17)
C2 C3 Fe1 70.6(9)
C4 C3 Fe1 70.1(10)
C2 C3 H3 125.9
C4 C3 H3 125.9
Fe1 C3 H3 125.1
C5 C4 C3 109.2(16)
C5 C4 Fe1 71.1(10)
C3 C4 Fe1 71.0(9)
C5 C4 H4 125.4
C3 C4 H4 125.4
Fe1 C4 H4 124.0
C4 C5 C1 105.7(18)
C4 C5 Fe1 70.9(10)
C1 C5 Fe1 68.4(10)
C4 C5 H5 127.1
C1 C5 H5 127.1
Fe1 C5 H5 125.1
O1 C6 Fe2 136.2(13)
O1 C6 Fe1 141.1(13)
Fe2 C6 Fe1 82.2(8)
O2 C7 Fe1 136.9(12)
O2 C7 Fe2 138.7(12)
Fe1 C7 Fe2 83.7(7)
C9 C8 C12 107.9(14)
C9 C8 Fe2 71.3(9)
C12 C8 Fe2 68.9(8)
C9 C8 H8 126.1
C12 C8 H8 126.1
Fe2 C8 H8 125.3
C10 C9 C8 109.7(15)
C10 C9 Fe2 69.1(9)
C8 C9 Fe2 71.1(9)
C10 C9 H9 125.1
C8 C9 H9 125.1
Fe2 C9 H9 126.3
C9 C10 C11 109.1(14)
C9 C10 Fe2 73.8(9)
C11 C10 Fe2 70.7(8)
C9 C10 H10 125.5
C11 C10 H10 125.5
Fe2 C10 H10 121.7
C12 C11 C10 107.7(14)
C12 C11 Fe2 71.0(9)
C10 C11 Fe2 69.3(9)
C12 C11 H11 126.1
C10 C11 H11 126.1
Fe2 C11 H11 125.2
C11 C12 C8 105.5(13)
C11 C12 Fe2 70.2(8)
C8 C12 Fe2 70.8(9)
C11 C12 H12 127.3
C8 C12 H12 127.3
Fe2 C12 H12 123.5
C14 C13 C18 120.0
C14 C13 O3 116.4(12)
C18 C13 O3 123.6(12)
C13 C14 C15 120.0
C13 C14 C19 122.6(16)
C15 C14 C19 117.4(16)
C16 C15 C14 120.0
C16 C15 H15 120.0
C14 C15 H15 120.0
C15 C16 C17 120.0
C15 C16 H16 120.0
C17 C16 H16 120.0
C16 C17 C18 120.0
C16 C17 H17 120.0
C18 C17 H17 120.0
C17 C18 C13 120.0
C17 C18 H18 120.0
C13 C18 H18 120.0
C20 C19 C14 112(2)
C20 C19 H19A 109.2
C14 C19 H19A 109.2
C20 C19 H19B 109.2
C14 C19 H19B 109.2
H19A C19 H19B 107.9
C21 C20 C19 125(3)
C21 C20 H20A 117.7
C19 C20 H20A 117.7
C20 C21 H21A 120.0
C20 C21 H21B 120.0
H21A C21 H21B 120.0
O3 C13A C14A 119.5(19)
O3 C13A C18A 119.8(19)
C14A C13A C18A 120.0
C15A C14A C13A 120.0
C15A C14A C19A 122(3)
C13A C14A C19A 118(3)
C16A C15A C14A 120.0
C16A C15A H15A 120.0
C14A C15A H15A 120.0
C15A C16A C17A 120.0
C15A C16A H16A 120.0
C17A C16A H16A 120.0
C18A C17A C16A 120.0
C18A C17A H17A 120.0
C16A C17A H17A 120.0
C17A C18A C13A 120.0
C17A C18A H18A 120.0
C13A C18A H18A 120.0
C20A C19A C14A 115(3)
C20A C19A H19C 108.4
C14A C19A H19C 108.4
C20A C19A H19D 108.4
C14A C19A H19D 108.4
H19C C19A H19D 107.5
C21A C20A C19A 126(4)
C21A C20A H20B 117.2
C19A C20A H20B 117.2
C20A C21A H21C 120.0
C20A C21A H21D 120.0
H21C C21A H21D 120.0
C27 C22 O4 121.3(18)
C27 C22 C23 126.9(19)
O4 C22 C23 111.8(16)
C28 C23 C22 124.6(18)
C28 C23 C24 125(2)
C22 C23 C24 110.6(19)
C25 C24 C23 121(2)
C25 C24 H24 119.5
C23 C24 H24 119.5
C26 C25 C24 126(2)
C26 C25 H25 116.9
C24 C25 H25 116.9
C25 C26 C27 120(2)
C25 C26 H26 120.1
C27 C26 H26 120.1
C22 C27 C26 115(2)
C22 C27 H27 122.3
C26 C27 H27 122.3
C23 C28 C29 106.8(19)
C23 C28 H28A 110.4
C29 C28 H28A 110.4
C23 C28 H28B 110.4
C29 C28 H28B 110.4
H28A C28 H28B 108.6
C30 C29 C28 125(3)
C30 C29 H29 117.4
C28 C29 H29 117.4
C29 C30 H30A 120.0
C29 C30 H30B 120.0
H30A C30 H30B 120.0
C30A C29A H29A 109.3
C29A C30A H30C 120.0
C29A C30A H30D 120.0
H30C C30A H30D 120.0
C36 C31 O5 118.3(12)
C36 C31 C32 122.1(13)
O5 C31 C32 119.4(12)
C33 C32 C31 116.1(13)
C33 C32 C37 122.9(13)
C31 C32 C37 120.8(12)
C32 C33 C34 121.6(14)
C32 C33 H33 119.2
C34 C33 H33 119.2
C35 C34 C33 120.2(14)
C35 C34 H34 119.9
C33 C34 H34 119.9
C36 C35 C34 120.1(15)
C36 C35 H35 120.0
C34 C35 H35 120.0
C35 C36 C31 119.9(14)
C35 C36 H36 120.1
C31 C36 H36 120.1
C32 C37 C38 112.7(13)
C32 C37 H37A 109.1
C38 C37 H37A 109.1
C32 C37 H37B 109.1
C38 C37 H37B 109.1
H37A C37 H37B 107.8
C39 C38 C37 128.9(18)
C39 C38 H38 115.6
C37 C38 H38 115.6
C38 C39 H39A 120.0
C38 C39 H39B 120.0
H39A C39 H39B 120.0
O6 C40 C45 121.0(14)
O6 C40 C41 119.5(14)
C45 C40 C41 119.4(16)
C40 C41 C42 119.5(16)
C40 C41 C46 122.4(16)
C42 C41 C46 118.0(16)
C41 C42 C43 118.9(17)
C41 C42 H42 120.5
C43 C42 H42 120.5
C44 C43 C42 120.6(18)
C44 C43 H43 119.7
C42 C43 H43 119.7
C45 C44 C43 118.1(16)
C45 C44 H44 121.0
C43 C44 H44 121.0
C44 C45 C40 123.4(16)
C44 C45 H45 118.3
C40 C45 H45 118.3
C41 C46 C47 116.7(15)
C41 C46 H46A 108.1
C47 C46 H46A 108.1
C41 C46 H46B 108.1
C47 C46 H46B 108.1
H46A C46 H46B 107.3
C48 C47 C46 125(3)
C48 C47 H47A 117.5
C46 C47 H47A 117.5
C47 C48 H48A 120.0
C47 C48 H48B 120.0
H48A C48 H48B 120.0
H48C C48A H48D 120.0
C54 C49 C50 119.1(13)
C54 C49 N1 120.7(13)
C50 C49 N1 120.2(12)
C51 C50 C49 118.1(13)
C51 C50 H50 121.0
C49 C50 H50 121.0
C52 C51 C50 125.2(14)
C52 C51 H51 117.4
C50 C51 H51 117.4
C51 C52 C53 117.1(13)
C51 C52 N2 124.7(13)
C53 C52 N2 118.1(13)
C54 C53 C52 119.8(14)
C54 C53 H53 120.1
C52 C53 H53 120.1
C49 C54 C53 120.4(14)
C49 C54 H54 119.8
C53 C54 H54 119.8
O7 C55 C60 121.0(14)
O7 C55 C56 115.8(15)
C60 C55 C56 123.2(17)
C55 C56 C57 118(2)
C55 C56 C61 121.3(16)
C57 C56 C61 120.7(19)
C58 C57 C56 122(3)
C58 C57 H57 119.2
C56 C57 H57 119.2
C57 C58 C59 117(3)
C57 C58 H58 121.5
C59 C58 H58 121.5
C60 C59 C58 123(3)
C60 C59 H59 118.5
C58 C59 H59 118.5
C59 C60 C55 117(2)
C59 C60 H60 121.5
C55 C60 H60 121.5
C62 C61 C56 113.4(17)
C62 C61 H61A 108.9
C56 C61 H61A 108.9
C62 C61 H61B 108.9
C56 C61 H61B 108.9
H61A C61 H61B 107.7
C63 C62 C61 131(2)
C63 C62 H62A 114.6
C61 C62 H62A 114.6
C62 C63 H63A 120.0
C62 C63 H63B 120.0
H63A C63 H63B 120.0
C69 C64 C65 125(2)
C69 C64 O8 119.4(18)
C65 C64 O8 115.5(18)
C64 C65 C66 113(2)
C64 C65 C70 122(2)
C66 C65 C70 125(2)
C67 C66 C65 123(3)
C67 C66 H66 118.4
C65 C66 H66 118.4
C68 C67 C66 124(3)
C68 C67 H67 118.0
C66 C67 H67 118.0
C67 C68 C69 118(2)
C67 C68 H68 120.9
C69 C68 H68 120.9
C64 C69 C68 117(2)
C64 C69 H69 121.6
C68 C69 H69 121.6
C65 C70 C71 113.2(18)
C65 C70 H70A 108.9
C71 C70 H70A 108.9
C65 C70 H70B 108.9
C71 C70 H70B 108.9
H70A C70 H70B 107.8
C72 C71 C70 118(3)
C72 C71 H71A 121.2
C70 C71 H71A 121.2
C71 C72 H72A 120.0
C71 C72 H72B 120.0
H72A C72 H72B 120.0
C72A C71A H71B 114.1
C71A C72A H72C 120.0
C71A C72A H72D 120.0
H72C C72A H72D 120.0
C74 C73 O9 122.9(13)
C74 C73 C78 119.9(14)
O9 C73 C78 117.1(12)
C75 C74 C73 120.6(14)
C75 C74 C79 119.7(13)
C73 C74 C79 119.4(14)
C74 C75 C76 119.5(14)
C74 C75 H75 120.3
C76 C75 H75 120.3
C77 C76 C75 121.2(15)
C77 C76 H76 119.4
C75 C76 H76 119.4
C76 C77 C78 119.2(15)
C76 C77 H77 120.4
C78 C77 H77 120.4
C77 C78 C73 119.5(14)
C77 C78 H78 120.3
C73 C78 H78 120.3
C80 C79 C74 114.8(12)
C80 C79 H79A 108.6
C74 C79 H79A 108.6
C80 C79 H79B 108.6
C74 C79 H79B 108.6
H79A C79 H79B 107.5
C81 C80 C79 129.4(14)
C81 C80 H80 115.3
C79 C80 H80 115.3
C80 C81 H81A 120.0
C80 C81 H81B 120.0
H81A C81 H81B 120.0
C87 C82 C83 122.3(19)
C87 C82 O10 124.7(17)
C83 C82 O10 112.7(15)
C82 C83 C84 117.8(18)
C82 C83 C88 127.2(18)
C84 C83 C88 115.0(18)
C85 C84 C83 117.3(19)
C85 C84 H84 121.4
C83 C84 H84 121.4
C84 C85 C86 125(2)
C85 C86 C87 113.1(18)
C82 C87 C86 125(2)
C82 C87 H87 117.7
C86 C87 H87 117.7
C89 C88 C83 111.7(17)
C89 C88 H88A 109.3
C83 C88 H88A 109.3
C89 C88 H88B 109.3
C83 C88 H88B 109.3
H88A C88 H88B 107.9
C90 C89 C88 123(2)
C90 C89 H89 118.5
C88 C89 H89 118.5
C89 C90 H90A 120.0
C89 C90 H90B 120.0
H90A C90 H90B 120.0
C90A C89A H89A 121.9
C89A C90A H90C 120.0
C89A C90A H90D 120.0
H90C C90A H90D 120.0
C95 C91 C92 108.8(15)
C95 C91 Fe4 73.0(9)
C92 C91 Fe4 70.3(9)
C95 C91 H91 125.6
C92 C91 H91 125.6
Fe4 C91 H91 122.7
C93 C92 C91 108.5(15)
C93 C92 Fe4 73.2(9)
C91 C92 Fe4 69.8(9)
C93 C92 H92 125.8
C91 C92 H92 125.8
Fe4 C92 H92 122.9
C92 C93 C94 106.9(15)
C92 C93 Fe4 68.3(9)
C94 C93 Fe4 69.2(9)
C92 C93 H93 126.5
C94 C93 H93 126.5
Fe4 C93 H93 127.5
C95 C94 C93 108.6(14)
C95 C94 Fe4 71.6(9)
C93 C94 Fe4 71.5(9)
C95 C94 H94 125.7
C93 C94 H94 125.7
Fe4 C94 H94 122.9
C91 C95 C94 107.1(15)
C91 C95 Fe4 68.2(9)
C94 C95 Fe4 69.7(9)
C91 C95 H95 126.5
C94 C95 H95 126.5
Fe4 C95 H95 127.2
O11 C96 Fe4 136.5(12)
O11 C96 Fe3 138.8(12)
Fe4 C96 Fe3 83.6(7)
O12 C97 Fe4 142.1(12)
O12 C97 Fe3 133.5(12)
Fe4 C97 Fe3 83.5(7)
C99 C98 C102 111.3(16)
C99 C98 Fe3 72.6(10)
C102 C98 Fe3 71.3(9)
C99 C98 H98 124.4
C102 C98 H98 124.4
Fe3 C98 H98 123.2
C98 C99 C100 104.7(17)
C98 C99 Fe3 69.3(10)
C100 C99 Fe3 69.8(10)
C98 C99 H99 127.7
C100 C99 H99 127.7
Fe3 C99 H99 124.9
C101 C100 C99 110.0(17)
C101 C100 Fe3 71.0(10)
C99 C100 Fe3 71.2(10)
C101 C100 H100 125.0
C99 C100 H100 125.0
Fe3 C100 H100 124.4
C100 C101 C102 107.9(16)
C100 C101 Fe3 70.9(10)
C102 C101 Fe3 70.6(8)
C100 C101 H101 126.0
C102 C101 H101 126.0
Fe3 C101 H101 124.1
C101 C102 C98 106.1(16)
C101 C102 Fe3 70.8(9)
C98 C102 Fe3 69.7(9)
C101 C102 H102 126.9
C98 C102 H102 126.9
Fe3 C102 H102 124.3

loop_
_geom_bond_atom_site_label_1
_geom_bond_atom_site_label_2
_geom_bond_distance
Fe1 C7 1.875(17)
Fe1 C6 1.922(17)
Fe1 C1 2.068(17)
Fe1 P1 2.115(5)
Fe1 C4 2.123(16)
Fe1 C5 2.125(17)
Fe1 C2 2.131(15)
Fe1 C3 2.136(16)
Fe1 Fe2 2.515(3)
Fe2 C7 1.895(16)
Fe2 C6 1.905(18)
Fe2 C10 2.084(14)
Fe2 C11 2.103(15)
Fe2 P2 2.110(4)
Fe2 C12 2.113(14)
Fe2 C8 2.138(15)
Fe2 C9 2.142(15)
Fe3 C96 1.892(16)
Fe3 C97 1.906(16)
Fe3 C98 2.099(16)
Fe3 P3 2.110(5)
Fe3 C102 2.121(14)
Fe3 C100 2.123(17)
Fe3 C101 2.124(15)
Fe3 C99 2.142(17)
Fe3 Fe4 2.515(3)
Fe4 C97 1.871(17)
Fe4 C96 1.881(16)
Fe4 C91 2.082(15)
Fe4 C92 2.089(14)
Fe4 P4 2.109(5)
Fe4 C94 2.121(15)
Fe4 C95 2.145(16)
Fe4 C93 2.152(16)
P1 O3 1.618(10)
P1 O4 1.630(10)
P1 N1 1.692(10)
P2 O5 1.621(10)
P2 O6 1.638(9)
P2 N1 1.708(10)
P3 O7 1.623(10)
P3 O8 1.645(10)
P3 N2 1.685(11)
P4 O9 1.629(10)
P4 O10 1.630(9)
P4 N2 1.716(11)
O1 C6 1.181(18)
O2 C7 1.222(17)
O3 C13A 1.314(16)
O3 C13 1.454(14)
O4 C22 1.407(18)
O5 C31 1.406(15)
O6 C40 1.361(16)
O7 C55 1.373(18)
O8 C64 1.43(2)
O9 C73 1.387(16)
O10 C82 1.448(18)
O11 C96 1.219(16)
O12 C97 1.231(17)
N1 C49 1.441(15)
N2 C52 1.449(16)
C1 C5 1.39(2)
C1 C2 1.40(2)
C1 H1 0.9500
C2 C3 1.40(2)
C2 H2 0.9500
C3 C4 1.42(2)
C3 H3 0.9500
C4 C5 1.38(2)
C4 H4 0.9500
C5 H5 0.9500
C8 C9 1.380(19)
C8 C12 1.47(2)
C8 H8 0.9500
C9 C10 1.35(2)
C9 H9 0.9500
C10 C11 1.43(2)
C10 H10 0.9500
C11 C12 1.401(18)
C11 H11 0.9500
C12 H12 0.9500
C13 C14 1.3900
C13 C18 1.3900
C14 C15 1.3900
C14 C19 1.510(11)
C15 C16 1.3900
C15 H15 0.9500
C16 C17 1.3900
C16 H16 0.9500
C17 C18 1.3900
C17 H17 0.9500
C18 H18 0.9500
C19 C20 1.508(18)
C19 H19A 0.9900
C19 H19B 0.9900
C20 C21 1.314(17)
C20 H20A 0.9500
C21 H21A 0.9500
C21 H21B 0.9500
C13A C14A 1.3900
C13A C18A 1.3900
C14A C15A 1.3900
C14A C19A 1.511(12)
C15A C16A 1.3900
C15A H15A 0.9500
C16A C17A 1.3900
C16A H16A 0.9500
C17A C18A 1.3900
C17A H17A 0.9500
C18A H18A 0.9500
C19A C20A 1.492(18)
C19A H19C 0.9900
C19A H19D 0.9900
C20A C21A 1.303(18)
C20A H20B 0.9500
C21A H21C 0.9500
C21A H21D 0.9500
C22 C27 1.40(2)
C22 C23 1.42(2)
C23 C28 1.41(2)
C23 C24 1.49(2)
C24 C25 1.32(3)
C24 H24 0.9500
C25 C26 1.31(3)
C25 H25 0.9500
C26 C27 1.43(2)
C26 H26 0.9500
C27 H27 0.9500
C28 C29 1.461(17)
C28 H28A 0.9900
C28 H28B 0.9900
C29 C30 1.295(17)
C29 H29 0.9500
C30 H30A 0.9500
C30 H30B 0.9500
C29A C30A 1.322(17)
C29A H29A 0.9500
C30A H30C 0.9500
C30A H30D 0.9500
C31 C36 1.396(17)
C31 C32 1.420(17)
C32 C33 1.379(17)
C32 C37 1.494(18)
C33 C34 1.413(18)
C33 H33 0.9500
C34 C35 1.375(18)
C34 H34 0.9500
C35 C36 1.362(18)
C35 H35 0.9500
C36 H36 0.9500
C37 C38 1.51(2)
C37 H37A 0.9900
C37 H37B 0.9900
C38 C39 1.30(2)
C38 H38 0.9500
C39 H39A 0.9500
C39 H39B 0.9500
C40 C45 1.369(19)
C40 C41 1.376(19)
C41 C42 1.41(2)
C41 C46 1.49(2)
C42 C43 1.41(2)
C42 H42 0.9500
C43 C44 1.38(2)
C43 H43 0.9500
C44 C45 1.37(2)
C44 H44 0.9500
C45 H45 0.9500
C46 C47 1.50(2)
C46 H46A 0.9900
C46 H46B 0.9900
C47 C48 1.308(17)
C47 H47A 0.9500
C48 H48A 0.9500
C48 H48B 0.9500
C48A H48C 0.9500
C48A H48D 0.9500
C49 C54 1.362(18)
C49 C50 1.432(17)
C50 C51 1.353(17)
C50 H50 0.9500
C51 C52 1.343(18)
C51 H51 0.9500
C52 C53 1.421(19)
C53 C54 1.407(17)
C53 H53 0.9500
C54 H54 0.9500
C55 C60 1.38(2)
C55 C56 1.39(2)
C56 C57 1.39(3)
C56 C61 1.50(2)
C57 C58 1.38(3)
C57 H57 0.9500
C58 C59 1.42(3)
C58 H58 0.9500
C59 C60 1.37(3)
C59 H59 0.9500
C60 H60 0.9500
C61 C62 1.497(17)
C61 H61A 0.9900
C61 H61B 0.9900
C62 C63 1.286(17)
C62 H62A 0.9500
C63 H63A 0.9500
C63 H63B 0.9500
C62A H62B 0.9500
C64 C69 1.34(2)
C64 C65 1.41(3)
C65 C66 1.43(3)
C65 C70 1.45(2)
C66 C67 1.31(3)
C66 H66 0.9500
C67 C68 1.29(3)
C67 H67 0.9500
C68 C69 1.49(2)
C68 H68 0.9500
C69 H69 0.9500
C70 C71 1.461(16)
C70 H70A 0.9900
C70 H70B 0.9900
C71 C72 1.297(18)
C71 H71A 0.9500
C72 H72A 0.9500
C72 H72B 0.9500
C71A C72A 1.311(18)
C71A H71B 0.9500
C72A H72C 0.9500
C72A H72D 0.9500
C73 C74 1.366(18)
C73 C78 1.423(18)
C74 C75 1.365(19)
C74 C79 1.536(19)
C75 C76 1.401(18)
C75 H75 0.9500
C76 C77 1.371(18)
C76 H76 0.9500
C77 C78 1.381(18)
C77 H77 0.9500
C78 H78 0.9500
C79 C80 1.488(18)
C79 H79A 0.9900
C79 H79B 0.9900
C80 C81 1.297(19)
C80 H80 0.9500
C81 H81A 0.9500
C81 H81B 0.9500
C82 C87 1.28(2)
C82 C83 1.37(2)
C83 C84 1.44(2)
C83 C88 1.52(2)
C84 C85 1.37(2)
C84 H84 0.9500
C85 C86 1.37(2)
C86 C87 1.43(2)
C87 H87 0.9500
C88 C89 1.469(16)
C88 H88A 0.9900
C88 H88B 0.9900
C89 C90 1.289(17)
C89 H89 0.9500
C90 H90A 0.9500
C90 H90B 0.9500
C89A C90A 1.300(18)
C89A H89A 0.9500
C90A H90C 0.9500
C90A H90D 0.9500
C91 C95 1.41(2)
C91 C92 1.42(2)
C91 H91 0.9500
C92 C93 1.400(19)
C92 H92 0.9500
C93 C94 1.44(2)
C93 H93 0.9500
C94 C95 1.42(2)
C94 H94 0.9500
C95 H95 0.9500
C98 C99 1.39(2)
C98 C102 1.41(2)
C98 H98 0.9500
C99 C100 1.42(2)
C99 H99 0.9500
C100 C101 1.39(2)
C100 H100 0.9500
C101 C102 1.405(19)
C101 H101 0.9500
C102 H102 0.9500
